data_2219212
loop_
_publ_author_name
'Cai, Wen-Xuan'
'Zheng, Xiao-Yong'
'Geng, Xiao-Hong'
'Feng, Yun-Long'

_publ_section_title
<i>catena</i>-Poly[[diaqua[(4-tolylsulfanyl)acetato-\k<i>O</i>]cadmium(II)]-\m-4,4'-bipyridine-\k^2^<i>N</i>:<i>N</i>']
_journal_coeditor_code AT2595
_journal_issue 9
_journal_name_full 'Acta Crystallographica Section E'
_journal_page_first m1137
_journal_paper_doi 10.1107/S1600536808024720
_journal_volume 64
_journal_year 2008
_chemical_formula_iupac '[Cd (C9 H9 O2 S)2 (C10 H8 N2) (H2 O)2]'
_chemical_formula_moiety 'C28 H30 Cd N2 O6 S2'
_chemical_formula_sum 'C28 H30 Cd N2 O6 S2'
_chemical_formula_weight 667.09
_chemical_name_systematic
;
<i>catena</i>-Poly[[diaqua[(4-tolylsulfanyl)acetato-\k<i>O</i>]cadmium(II)]-
\m-4,4'-bipyridine-\k^2^<i>N</i>:<i>N</i>']
;
_space_group_IT_number 15
_symmetry_cell_setting monoclinic
_symmetry_space_group_name_Hall '-C 2yc'
_symmetry_space_group_name_H-M 'C 1 2/c 1'
_atom_sites_solution_hydrogens geom
_atom_sites_solution_primary direct
_atom_sites_solution_secondary difmap
_audit_creation_method SHELXL-97
_cell_angle_alpha 90.00
_cell_angle_beta 93.88(3)
_cell_angle_gamma 90.00
_cell_formula_units_Z 4
_cell_length_a 21.659(4)
_cell_length_b 11.590(2)
_cell_length_c 11.137(2)
_cell_measurement_reflns_used 7745
_cell_measurement_temperature 296(2)
_cell_measurement_theta_max 27.50
_cell_measurement_theta_min 2.67
_cell_volume 2789.3(9)
_computing_cell_refinement 'SAINT (Bruker, 2006)'
_computing_data_collection 'APEX2 (Bruker, 2006)'
_computing_data_reduction 'SAINT (Bruker, 2006)'
_computing_molecular_graphics 'SHELXTL (Sheldrick, 2008)'
_computing_publication_material 'SHELXTL (Sheldrick, 2008)'
_computing_structure_refinement 'SHELXL97 (Sheldrick, 2008)'
_computing_structure_solution 'SHELXS97 (Sheldrick, 2008)'
_diffrn_ambient_temperature 296(2)
_diffrn_measured_fraction_theta_full 0.984
_diffrn_measured_fraction_theta_max 0.984
_diffrn_measurement_device_type 'Bruker APEXII area-detector'
_diffrn_measurement_method \w
_diffrn_radiation_monochromator graphite
_diffrn_radiation_source 'fine-focus sealed tube'
_diffrn_radiation_type MoK\a
_diffrn_radiation_wavelength 0.71073
_diffrn_reflns_av_R_equivalents 0.0168
_diffrn_reflns_av_sigmaI/netI 0.0144
_diffrn_reflns_limit_h_max 27
_diffrn_reflns_limit_h_min -27
_diffrn_reflns_limit_k_max 14
_diffrn_reflns_limit_k_min -14
_diffrn_reflns_limit_l_max 14
_diffrn_reflns_limit_l_min -14
_diffrn_reflns_number 12185
_diffrn_reflns_theta_full 27.50
_diffrn_reflns_theta_max 27.50
_diffrn_reflns_theta_min 2.67
_diffrn_standards_decay_% 0
_exptl_absorpt_coefficient_mu 0.978
_exptl_absorpt_correction_T_max .85
_exptl_absorpt_correction_T_min .68
_exptl_absorpt_correction_type multi-scan
_exptl_absorpt_process_details '(SADABS; Sheldrick, 1996)'
_exptl_crystal_colour colourless
_exptl_crystal_density_diffrn 1.589
_exptl_crystal_density_method 'not measured'
_exptl_crystal_description block
_exptl_crystal_F_000 1360
_exptl_crystal_size_max .40
_exptl_crystal_size_mid .35
_exptl_crystal_size_min .17
_refine_diff_density_max 0.601
_refine_diff_density_min -0.373
_refine_ls_extinction_method none
_refine_ls_goodness_of_fit_ref 1.118
_refine_ls_hydrogen_treatment mixed
_refine_ls_matrix_type full
_refine_ls_number_parameters 184
_refine_ls_number_reflns 3154
_refine_ls_number_restraints 3
_refine_ls_restrained_S_all 1.119
_refine_ls_R_factor_all 0.0335
_refine_ls_R_factor_gt 0.0317
_refine_ls_shift/su_max 0.000
_refine_ls_shift/su_mean 0.000
_refine_ls_structure_factor_coef Fsqd
_refine_ls_weighting_details 'calc w=1/[\s^2^(Fo^2^)+(0.0658P)^2^+5.8321P] where P=(Fo^2^+2Fc^2^)/3'
_refine_ls_weighting_scheme calc
_refine_ls_wR_factor_gt 0.1109
_refine_ls_wR_factor_ref 0.1123
_reflns_number_gt 2937
_reflns_number_total 3154
_reflns_threshold_expression I>2\s(I)
_cod_data_source_file at2595.cif
_cod_data_source_block I
_cod_original_sg_symbol_Hall '-C 2yc '
_cod_original_sg_symbol_H-M 'C 2/c '
_cod_database_code 2219212
_cod_database_fobs_code 2219212

loop_
_symmetry_equiv_pos_as_xyz
'x, y, z'
'-x, y, -z+1/2'
'x+1/2, y+1/2, z'
'-x+1/2, y+1/2, -z+1/2'
'-x, -y, -z'
'x, -y, z-1/2'
'-x+1/2, -y+1/2, -z'
'x+1/2, -y+1/2, z-1/2'

loop_
_atom_site_type_symbol
_atom_site_label
_atom_site_fract_x
_atom_site_fract_y
_atom_site_fract_z
_atom_site_U_iso_or_equiv
_atom_site_adp_type
_atom_site_calc_flag
_atom_site_refinement_flags
_atom_site_occupancy
Cd Cd1 0.0000 0.05131(2) 0.2500 0.03198(12) Uani d S 1
S S1 0.14880(4) 0.21253(9) -0.05125(7) 0.0514(2) Uani d . 1
O O1 0.08144(10) 0.05635(16) 0.1325(2) 0.0353(5) Uani d . 1
O O1W 0.06445(12) 0.0644(2) 0.4169(2) 0.0415(5) Uani d D 1
H H1WA 0.0990 0.0836 0.3982 0.062 Uiso calc RD 1
H H1WB 0.0700(14) 0.012(3) 0.464(3) 0.047(11) Uiso d D 1
O O2 0.15198(12) 0.1218(3) 0.2705(2) 0.0632(8) Uani d . 1
N N1 0.0000 -0.1422(3) 0.2500 0.0290(6) Uani d S 1
N N2 0.0000 -0.7537(3) 0.2500 0.0303(7) Uani d S 1
C C1 0.16190(13) 0.3534(3) 0.0059(3) 0.0422(7) Uani d . 1
C C2 0.19048(16) 0.3817(4) 0.1177(3) 0.0506(9) Uani d . 1
H H2A 0.2025 0.3234 0.1717 0.061 Uiso calc R 1
C C3 0.20102(17) 0.4945(4) 0.1488(3) 0.0544(9) Uani d . 1
H H3A 0.2210 0.5109 0.2234 0.065 Uiso calc R 1
C C4 0.18302(16) 0.5854(4) 0.0730(3) 0.0520(8) Uani d . 1
C C5 0.15375(18) 0.5566(3) -0.0382(3) 0.0508(9) Uani d . 1
H H5A 0.1407 0.6152 -0.0910 0.061 Uiso calc R 1
C C6 0.14372(16) 0.4440(3) -0.0715(3) 0.0469(9) Uani d . 1
H H6A 0.1245 0.4275 -0.1468 0.056 Uiso calc R 1
C C7 0.1952(2) 0.7075(5) 0.1109(4) 0.0714(12) Uani d . 1
H H7A 0.2389 0.7186 0.1271 0.107 Uiso calc R 1
H H7B 0.1742 0.7236 0.1822 0.107 Uiso calc R 1
H H7C 0.1803 0.7586 0.0476 0.107 Uiso calc R 1
C C8 0.17850(15) 0.1165(4) 0.0670(3) 0.0495(8) Uani d . 1
H H8A 0.1879 0.0426 0.0316 0.059 Uiso calc R 1
H H8B 0.2169 0.1481 0.1029 0.059 Uiso calc R 1
C C9 0.13410(13) 0.0967(3) 0.1664(3) 0.0385(6) Uani d . 1
C C10 -0.02550(18) -0.2021(3) 0.3350(3) 0.0470(8) Uani d . 1
H H10A -0.0435 -0.1619 0.3959 0.056 Uiso calc R 1
C C11 -0.02676(18) -0.3207(3) 0.3379(3) 0.0441(8) Uani d . 1
H H11A -0.0457 -0.3584 0.3992 0.053 Uiso calc R 1
C C12 0.0000 -0.3838(3) 0.2500 0.0259(7) Uani d S 1
C C13 0.0000 -0.5111(3) 0.2500 0.0250(7) Uani d S 1
C C14 -0.02533(15) -0.5744(3) 0.3404(3) 0.0357(6) Uani d . 1
H H14A -0.0432 -0.5363 0.4029 0.043 Uiso calc R 1
C C15 -0.02423(15) -0.6931(3) 0.3382(3) 0.0365(6) Uani d . 1
H H15A -0.0410 -0.7331 0.4006 0.044 Uiso calc R 1

loop_
_atom_site_aniso_label
_atom_site_aniso_U_11
_atom_site_aniso_U_22
_atom_site_aniso_U_33
_atom_site_aniso_U_12
_atom_site_aniso_U_13
_atom_site_aniso_U_23
Cd1 0.03971(19) 0.02551(18) 0.03160(18) 0.000 0.00893(12) 0.000
S1 0.0526(5) 0.0682(6) 0.0343(4) -0.0107(4) 0.0090(3) 0.0052(4)
O1 0.0353(11) 0.0355(11) 0.0362(11) -0.0019(7) 0.0104(9) -0.0040(8)
O1W 0.0525(13) 0.0448(12) 0.0281(10) 0.0011(10) 0.0085(9) 0.0047(9)
O2 0.0444(13) 0.107(2) 0.0385(13) -0.0222(15) 0.0024(10) 0.0066(14)
N1 0.0354(16) 0.0245(15) 0.0280(15) 0.000 0.0076(13) 0.000
N2 0.0364(16) 0.0283(16) 0.0272(15) 0.000 0.0089(13) 0.000
C1 0.0259(13) 0.071(2) 0.0310(14) -0.0051(13) 0.0104(11) 0.0042(14)
C2 0.0409(16) 0.080(3) 0.0311(15) -0.0024(17) 0.0043(12) 0.0064(16)
C3 0.0416(17) 0.088(3) 0.0336(16) -0.0069(19) 0.0047(13) -0.0062(18)
C4 0.0392(16) 0.074(2) 0.0447(18) -0.0076(17) 0.0169(14) -0.0093(18)
C5 0.0455(19) 0.068(3) 0.0399(18) 0.0016(15) 0.0091(15) 0.0059(15)
C6 0.0368(16) 0.074(3) 0.0302(15) -0.0021(14) 0.0025(12) 0.0062(14)
C7 0.070(3) 0.080(3) 0.066(3) -0.010(2) 0.023(2) -0.014(2)
C8 0.0342(15) 0.067(2) 0.0492(18) 0.0037(15) 0.0146(13) 0.0072(16)
C9 0.0321(13) 0.0426(16) 0.0417(16) 0.0027(12) 0.0084(12) 0.0068(13)
C10 0.073(2) 0.0307(15) 0.0411(16) 0.0028(15) 0.0315(16) -0.0034(13)
C11 0.069(2) 0.0292(14) 0.0374(15) 0.0012(14) 0.0306(15) 0.0021(12)
C12 0.0284(16) 0.0253(17) 0.0245(16) 0.000 0.0048(13) 0.000
C13 0.0260(16) 0.0236(17) 0.0259(16) 0.000 0.0047(13) 0.000
C14 0.0510(17) 0.0298(13) 0.0289(13) -0.0056(12) 0.0207(12) -0.0053(11)
C15 0.0506(16) 0.0293(14) 0.0320(13) -0.0068(12) 0.0198(12) -0.0030(11)

loop_
_atom_type_symbol
_atom_type_description
_atom_type_scat_dispersion_real
_atom_type_scat_dispersion_imag
_atom_type_scat_source
C C 0.0033 0.0016 'International Tables Vol C Tables 4.2.6.8 and 6.1.1.4'
H H 0.0000 0.0000 'International Tables Vol C Tables 4.2.6.8 and 6.1.1.4'
Cd Cd -0.8075 1.2024 'International Tables Vol C Tables 4.2.6.8 and 6.1.1.4'
N N 0.0061 0.0033 'International Tables Vol C Tables 4.2.6.8 and 6.1.1.4'
O O 0.0106 0.0060 'International Tables Vol C Tables 4.2.6.8 and 6.1.1.4'
S S 0.1246 0.1234 'International Tables Vol C Tables 4.2.6.8 and 6.1.1.4'

loop_
_geom_angle_atom_site_label_1
_geom_angle_atom_site_label_2
_geom_angle_atom_site_label_3
_geom_angle_site_symmetry_1
_geom_angle_site_symmetry_3
_geom_angle
N1 Cd1 O1W . . 93.87(6)
N1 Cd1 O1W . 2 93.87(6)
O1W Cd1 O1W . 2 172.26(12)
N1 Cd1 N2 . 1_565 180.0
O1W Cd1 N2 . 1_565 86.13(6)
O1W Cd1 N2 2 1_565 86.13(6)
N1 Cd1 O1 . . 91.48(5)
O1W Cd1 O1 . . 90.67(9)
O1W Cd1 O1 2 . 89.13(9)
N2 Cd1 O1 1_565 . 88.52(5)
N1 Cd1 O1 . 2 91.48(5)
O1W Cd1 O1 . 2 89.13(9)
O1W Cd1 O1 2 2 90.67(9)
N2 Cd1 O1 1_565 2 88.52(5)
O1 Cd1 O1 . 2 177.04(10)
C1 S1 C8 . . 105.40(18)
C9 O1 Cd1 . . 123.9(2)
Cd1 O1W H1WA . . 109.5
Cd1 O1W H1WB . . 123(3)
H1WA O1W H1WB . . 105.7
C10 N1 C10 2 . 116.8(4)
C10 N1 Cd1 2 . 121.62(18)
C10 N1 Cd1 . . 121.62(18)
C15 N2 C15 . 2 116.8(4)
C15 N2 Cd1 . 1_545 121.58(18)
C15 N2 Cd1 2 1_545 121.58(18)
C2 C1 C6 . . 117.7(4)
C2 C1 S1 . . 126.2(3)
C6 C1 S1 . . 116.1(3)
C3 C2 C1 . . 120.6(4)
C3 C2 H2A . . 119.7
C1 C2 H2A . . 119.7
C2 C3 C4 . . 122.4(3)
C2 C3 H3A . . 118.8
C4 C3 H3A . . 118.8
C3 C4 C5 . . 116.8(4)
C3 C4 C7 . . 120.6(4)
C5 C4 C7 . . 122.6(4)
C6 C5 C4 . . 121.5(4)
C6 C5 H5A . . 119.2
C4 C5 H5A . . 119.2
C5 C6 C1 . . 121.0(3)
C5 C6 H6A . . 119.5
C1 C6 H6A . . 119.5
C4 C7 H7A . . 109.5
C4 C7 H7B . . 109.5
H7A C7 H7B . . 109.5
C4 C7 H7C . . 109.5
H7A C7 H7C . . 109.5
H7B C7 H7C . . 109.5
C9 C8 S1 . . 114.1(2)
C9 C8 H8A . . 108.7
S1 C8 H8A . . 108.7
C9 C8 H8B . . 108.7
S1 C8 H8B . . 108.7
H8A C8 H8B . . 107.6
O2 C9 O1 . . 126.0(3)
O2 C9 C8 . . 118.2(3)
O1 C9 C8 . . 115.9(3)
N1 C10 C11 . . 123.4(3)
N1 C10 H10A . . 118.3
C11 C10 H10A . . 118.3
C10 C11 C12 . . 120.2(3)
C10 C11 H11A . . 119.9
C12 C11 H11A . . 119.9
C11 C12 C11 2 . 116.0(4)
C11 C12 C13 2 . 122.02(18)
C11 C12 C13 . . 122.02(18)
C14 C13 C14 2 . 116.2(3)
C14 C13 C12 2 . 121.89(17)
C14 C13 C12 . . 121.89(17)
C15 C14 C13 . . 120.4(3)
C15 C14 H14A . . 119.8
C13 C14 H14A . . 119.8
N2 C15 C14 . . 123.0(3)
N2 C15 H15A . . 118.5
C14 C15 H15A . . 118.5

loop_
_geom_bond_atom_site_label_1
_geom_bond_atom_site_label_2
_geom_bond_site_symmetry_2
_geom_bond_distance
Cd1 N1 . 2.243(3)
Cd1 O1W . 2.253(2)
Cd1 O1W 2 2.253(2)
Cd1 N2 1_565 2.259(3)
Cd1 O1 . 2.267(2)
Cd1 O1 2 2.267(2)
S1 C1 . 1.769(4)
S1 C8 . 1.809(4)
O1 C9 . 1.266(4)
O1W H1WA . 0.8200
O1W H1WB . 0.805(17)
O2 C9 . 1.232(4)
N1 C10 2 1.325(3)
N1 C10 . 1.325(3)
N2 C15 . 1.343(3)
N2 C15 2 1.343(3)
N2 Cd1 1_545 2.259(3)
C1 C2 . 1.391(5)
C1 C6 . 1.398(5)
C2 C3 . 1.367(7)
C2 H2A . 0.9300
C3 C4 . 1.389(6)
C3 H3A . 0.9300
C4 C5 . 1.393(5)
C4 C7 . 1.495(6)
C5 C6 . 1.371(5)
C5 H5A . 0.9300
C6 H6A . 0.9300
C7 H7A . 0.9600
C7 H7B . 0.9600
C7 H7C . 0.9600
C8 C9 . 1.532(4)
C8 H8A . 0.9700
C8 H8B . 0.9700
C10 C11 . 1.375(4)
C10 H10A . 0.9300
C11 C12 . 1.381(3)
C11 H11A . 0.9300
C12 C11 2 1.381(3)
C12 C13 . 1.475(5)
C13 C14 2 1.389(3)
C13 C14 . 1.389(3)
C14 C15 . 1.376(4)
C14 H14A . 0.9300
C15 H15A . 0.9300

loop_
_geom_hbond_atom_site_label_D
_geom_hbond_atom_site_label_H
_geom_hbond_atom_site_label_A
_geom_hbond_site_symmetry_A
_geom_hbond_distance_DH
_geom_hbond_distance_HA
_geom_hbond_distance_DA
_geom_hbond_angle_DHA
O1W H1WA O2 . 0.82 1.94 2.667(4) 147.5
O1W H1WB O1 6_556 0.805(17) 2.04(2) 2.782(3) 154(4)
